data_4125819
loop_
_publ_author_name
'Georgiou, Irene'
'Kervyn, Simon'
'Rossignon, Alexandre'
'De Leo, Federica'
'Wouters, Johan'
'Bruylants, Gilles'
'Bonifazi, Davide'

_publ_section_title
;
 Versatile Self-Adapting Boronic Acids for H-Bond Recognition: From
 Discrete to Polymeric Supramolecules.
;
_journal_issue 7
_journal_name_full 'Journal of the American Chemical Society'
_journal_page_first 2710
_journal_page_last 2727
_journal_paper_doi 10.1021/jacs.6b11362
_journal_volume 139
_journal_year 2017
_chemical_formula_moiety 'C8 H5 B F6 O2, C12 H8 N2'
_chemical_formula_sum 'C20 H13 B F6 N2 O2'
_chemical_formula_weight 438.13
_chemical_name_systematic
;
 ?
;
_space_group_IT_number 14
_symmetry_cell_setting monoclinic
_symmetry_space_group_name_Hall '-P 2ybc'
_symmetry_space_group_name_H-M 'P 1 21/c 1'
_atom_sites_solution_hydrogens geom
_atom_sites_solution_primary direct
_atom_sites_solution_secondary difmap
_audit_creation_method SHELXL-97
_cell_angle_alpha 90.00
_cell_angle_beta 107.92(2)
_cell_angle_gamma 90.00
_cell_formula_units_Z 4
_cell_length_a 7.4225(15)
_cell_length_b 23.717(5)
_cell_length_c 11.927(2)
_cell_measurement_reflns_used 1657
_cell_measurement_temperature 293(2)
_cell_measurement_theta_max 22.7500
_cell_measurement_theta_min 3.0110
_cell_volume 1997.8(7)
_computing_cell_refinement
;
CrysAlisPro, Agilent Technologies,
Version 1.171.37.34 (release 22-05-2014 CrysAlis171 .NET)
(compiled May 22 2014,16:03:01)
;
_computing_data_collection
;
CrysAlisPro, Agilent Technologies,
Version 1.171.37.34 (release 22-05-2014 CrysAlis171 .NET)
(compiled May 22 2014,16:03:01)
;
_computing_data_reduction
;
CrysAlisPro, Agilent Technologies,
Version 1.171.37.34 (release 22-05-2014 CrysAlis171 .NET)
(compiled May 22 2014,16:03:01)
;
_computing_structure_refinement 'SHELXL-97 (Sheldrick, 1997)'
_computing_structure_solution sir2004
_diffrn_ambient_temperature 293(2)
_diffrn_detector 'CCD plate'
_diffrn_detector_area_resol_mean 5.1856
_diffrn_detector_type Ruby
_diffrn_measured_fraction_theta_full 0.993
_diffrn_measured_fraction_theta_max 0.993
_diffrn_measurement_device_type 'Xcalibur, Ruby, Gemini ultra'
_diffrn_measurement_method '\w scans'
_diffrn_radiation_monochromator graphite
_diffrn_radiation_source 'fine-focus sealed tube'
_diffrn_radiation_type MoK\a
_diffrn_radiation_wavelength 0.71073
_diffrn_reflns_av_R_equivalents 0.0601
_diffrn_reflns_av_sigmaI/netI 0.0714
_diffrn_reflns_limit_h_max 8
_diffrn_reflns_limit_h_min -8
_diffrn_reflns_limit_k_max 28
_diffrn_reflns_limit_k_min -24
_diffrn_reflns_limit_l_max 11
_diffrn_reflns_limit_l_min -14
_diffrn_reflns_number 7537
_diffrn_reflns_theta_full 25.00
_diffrn_reflns_theta_max 25.02
_diffrn_reflns_theta_min 2.88
_exptl_absorpt_coefficient_mu 0.132
_exptl_absorpt_correction_T_max 0.9921
_exptl_absorpt_correction_T_min 0.9492
_exptl_absorpt_correction_type multi-scan
_exptl_absorpt_process_details
;
CrysAlisPro, Agilent Technologies,
Version 1.171.37.34 (release 22-05-2014 CrysAlis171 .NET)
(compiled May 22 2014,16:03:01)
Empirical absorption correction using spherical harmonics,
 implemented in SCALE3 ABSPACK scaling algorithm.
;
_exptl_crystal_colour colorless
_exptl_crystal_density_diffrn 1.457
_exptl_crystal_density_method 'not measured'
_exptl_crystal_description prism
_exptl_crystal_F_000 888
_exptl_crystal_size_max 0.40
_exptl_crystal_size_mid 0.22
_exptl_crystal_size_min 0.06
_refine_diff_density_max 0.230
_refine_diff_density_min -0.222
_refine_diff_density_rms 0.053
_refine_ls_extinction_method none
_refine_ls_goodness_of_fit_ref 1.039
_refine_ls_hydrogen_treatment mixed
_refine_ls_matrix_type full
_refine_ls_number_parameters 288
_refine_ls_number_reflns 3495
_refine_ls_number_restraints 0
_refine_ls_restrained_S_all 1.039
_refine_ls_R_factor_all 0.1101
_refine_ls_R_factor_gt 0.0619
_refine_ls_shift/su_max 0.001
_refine_ls_shift/su_mean 0.000
_refine_ls_structure_factor_coef Fsqd
_refine_ls_weighting_details 'calc w=1/[\s^2^(Fo^2^)+(0.0927P)^2^+0.0744P] where P=(Fo^2^+2Fc^2^)/3'
_refine_ls_weighting_scheme calc
_refine_ls_wR_factor_gt 0.1601
_refine_ls_wR_factor_ref 0.2076
_reflns_number_gt 1937
_reflns_number_total 3495
_reflns_threshold_expression >2sigma(I)
_cod_data_source_file ja6b11362_si_022.cif
_cod_data_source_block shelxl
_cod_original_sg_symbol_H-M 'P 21/c'
_cod_database_code 4125819

loop_
_symmetry_equiv_pos_as_xyz
'x, y, z'
'-x, y+1/2, -z+1/2'
'-x, -y, -z'
'x, -y-1/2, z-1/2'

loop_
_atom_site_label
_atom_site_type_symbol
_atom_site_fract_x
_atom_site_fract_y
_atom_site_fract_z
_atom_site_U_iso_or_equiv
_atom_site_adp_type
_atom_site_occupancy
_atom_site_symmetry_multiplicity
_atom_site_calc_flag
_atom_site_refinement_flags
F1 F -0.2842(3) 0.11251(12) 0.09955(19) 0.1094(9) Uani 1 1 d .
F2 F -0.2771(4) 0.07591(11) -0.0626(2) 0.1111(9) Uani 1 1 d .
F3 F -0.4760(3) 0.14019(14) -0.0633(2) 0.1300(10) Uani 1 1 d .
F4 F 0.4151(3) 0.17730(10) 0.1795(2) 0.1051(8) Uani 1 1 d .
F5 F 0.4523(4) 0.24904(13) 0.0850(3) 0.1382(11) Uani 1 1 d .
F6 F 0.3185(4) 0.25670(13) 0.2168(2) 0.1329(11) Uani 1 1 d .
O1 O 0.1262(4) 0.07376(10) 0.1295(2) 0.0757(7) Uani 1 1 d .
O2 O 0.0993(4) 0.14021(10) 0.27317(19) 0.0693(7) Uani 1 1 d .
C1 C 0.0226(4) 0.17151(12) 0.0598(2) 0.0547(8) Uani 1 1 d .
C2 C 0.1392(5) 0.21385(13) 0.0413(3) 0.0616(8) Uani 1 1 d .
C3 C 0.0849(6) 0.24999(14) -0.0548(3) 0.0766(10) Uani 1 1 d .
H3 H 0.1688 0.2771 -0.0653 0.092 Uiso 1 1 calc R
C4 C -0.0932(7) 0.24557(16) -0.1344(3) 0.0869(12) Uani 1 1 d .
H4 H -0.1309 0.2695 -0.1992 0.104 Uiso 1 1 calc R
C5 C -0.2140(6) 0.20558(16) -0.1170(3) 0.0786(11) Uani 1 1 d .
H5 H -0.3354 0.2030 -0.1700 0.094 Uiso 1 1 calc R
C6 C -0.1600(5) 0.16869(14) -0.0223(3) 0.0621(9) Uani 1 1 d .
C7 C -0.2960(5) 0.12506(19) -0.0106(3) 0.0792(11) Uani 1 1 d .
C8 C 0.3298(6) 0.22346(17) 0.1287(4) 0.0821(11) Uani 1 1 d .
B1 B 0.0890(5) 0.12528(15) 0.1631(3) 0.0571(9) Uani 1 1 d .
N1 N 0.7325(3) -0.06088(10) 0.5539(2) 0.0554(7) Uani 1 1 d .
N2 N 0.9321(4) 0.01219(11) 0.7280(2) 0.0627(7) Uani 1 1 d .
C9 C 0.6256(5) -0.09473(15) 0.4703(3) 0.0671(9) Uani 1 1 d .
H9 H 0.6061 -0.1315 0.4911 0.080 Uiso 1 1 calc R
C10 C 0.5417(5) -0.07826(18) 0.3544(3) 0.0796(11) Uani 1 1 d .
H10 H 0.4648 -0.1029 0.2996 0.095 Uiso 1 1 calc R
C11 C 0.5746(5) -0.0257(2) 0.3232(3) 0.0806(11) Uani 1 1 d .
H11 H 0.5240 -0.0143 0.2452 0.097 Uiso 1 1 calc R
C12 C 0.6848(5) 0.01231(16) 0.4073(3) 0.0701(10) Uani 1 1 d .
C13 C 0.7221(7) 0.0685(2) 0.3803(4) 0.0948(13) Uani 1 1 d .
H13 H 0.6738 0.0811 0.3030 0.114 Uiso 1 1 calc R
C14 C 0.8229(7) 0.10305(19) 0.4611(5) 0.0949(14) Uani 1 1 d .
H14 H 0.8432 0.1397 0.4399 0.114 Uiso 1 1 calc R
C15 C 0.9031(5) 0.08560(15) 0.5824(4) 0.0785(11) Uani 1 1 d .
C16 C 1.0076(6) 0.12159(17) 0.6721(5) 0.0967(14) Uani 1 1 d .
H16 H 1.0320 0.1585 0.6545 0.116 Uiso 1 1 calc R
C17 C 1.0726(6) 0.10284(19) 0.7835(5) 0.0952(13) Uani 1 1 d .
H17 H 1.1449 0.1263 0.8429 0.114 Uiso 1 1 calc R
C18 C 1.0308(5) 0.04790(17) 0.8099(3) 0.0806(11) Uani 1 1 d .
H18 H 1.0738 0.0358 0.8878 0.097 Uiso 1 1 calc R
C19 C 0.8692(4) 0.03092(13) 0.6158(3) 0.0565(8) Uani 1 1 d .
C20 C 0.7596(4) -0.00776(13) 0.5243(2) 0.0550(8) Uani 1 1 d .
H1O H 0.125(6) 0.0478(19) 0.183(4) 0.118(16) Uiso 1 1 d .
H2O H 0.135(5) 0.1148(15) 0.319(3) 0.074(12) Uiso 1 1 d .

loop_
_atom_site_aniso_label
_atom_site_aniso_U_11
_atom_site_aniso_U_22
_atom_site_aniso_U_33
_atom_site_aniso_U_23
_atom_site_aniso_U_13
_atom_site_aniso_U_12
F1 0.0977(16) 0.165(2) 0.0625(15) 0.0055(13) 0.0209(12) -0.0314(16)
F2 0.123(2) 0.1081(19) 0.1024(18) -0.0224(15) 0.0347(15) -0.0337(15)
F3 0.0676(15) 0.195(3) 0.110(2) 0.0081(18) 0.0020(13) -0.0048(16)
F4 0.0778(14) 0.1003(18) 0.1182(19) 0.0213(14) 0.0020(13) 0.0057(13)
F5 0.1027(18) 0.141(2) 0.160(3) 0.029(2) 0.0260(18) -0.0375(17)
F6 0.1092(18) 0.142(2) 0.121(2) -0.0670(19) -0.0035(15) -0.0011(17)
O1 0.122(2) 0.0558(14) 0.0480(13) -0.0017(11) 0.0248(13) 0.0091(13)
O2 0.1009(18) 0.0603(14) 0.0392(13) 0.0018(11) 0.0107(12) 0.0138(13)
C1 0.0677(19) 0.0535(18) 0.0394(16) -0.0045(13) 0.0114(15) 0.0081(15)
C2 0.077(2) 0.0499(17) 0.0529(19) -0.0040(15) 0.0135(16) 0.0020(16)
C3 0.110(3) 0.051(2) 0.070(2) 0.0003(17) 0.030(2) -0.0025(19)
C4 0.136(4) 0.061(2) 0.055(2) 0.0114(18) 0.016(2) 0.013(2)
C5 0.091(3) 0.080(3) 0.048(2) -0.0023(18) -0.0031(18) 0.022(2)
C6 0.071(2) 0.068(2) 0.0421(18) -0.0023(15) 0.0093(15) 0.0093(17)
C7 0.070(2) 0.110(3) 0.054(2) -0.004(2) 0.0144(18) -0.007(2)
C8 0.080(3) 0.069(2) 0.093(3) -0.002(2) 0.020(2) -0.005(2)
B1 0.067(2) 0.059(2) 0.0399(19) -0.0041(16) 0.0096(16) 0.0004(17)
N1 0.0655(16) 0.0551(16) 0.0448(14) 0.0004(12) 0.0160(12) 0.0087(12)
N2 0.0674(16) 0.0622(16) 0.0603(17) -0.0074(13) 0.0223(14) 0.0029(14)
C9 0.074(2) 0.070(2) 0.054(2) -0.0056(16) 0.0144(17) 0.0103(18)
C10 0.079(2) 0.098(3) 0.055(2) -0.010(2) 0.0099(18) 0.016(2)
C11 0.080(2) 0.118(3) 0.0417(19) 0.008(2) 0.0154(18) 0.029(2)
C12 0.070(2) 0.085(2) 0.065(2) 0.026(2) 0.0357(18) 0.0258(19)
C13 0.104(3) 0.099(3) 0.093(3) 0.045(3) 0.047(3) 0.022(3)
C14 0.108(3) 0.072(3) 0.124(4) 0.038(3) 0.063(3) 0.008(2)
C15 0.079(2) 0.064(2) 0.110(3) 0.006(2) 0.055(2) -0.0029(19)
C16 0.093(3) 0.065(2) 0.150(5) -0.011(3) 0.063(3) -0.011(2)
C17 0.084(3) 0.085(3) 0.124(4) -0.038(3) 0.043(3) -0.018(2)
C18 0.077(2) 0.087(3) 0.079(3) -0.027(2) 0.026(2) -0.007(2)
C19 0.0567(18) 0.0562(18) 0.065(2) 0.0014(16) 0.0307(16) 0.0057(15)
C20 0.0552(17) 0.064(2) 0.0506(18) 0.0112(15) 0.0231(14) 0.0170(15)

loop_
_atom_type_symbol
_atom_type_description
_atom_type_scat_dispersion_real
_atom_type_scat_dispersion_imag
_atom_type_scat_source
C C 0.0033 0.0016 'International Tables Vol C Tables 4.2.6.8 and 6.1.1.4'
H H 0.0000 0.0000 'International Tables Vol C Tables 4.2.6.8 and 6.1.1.4'
B B 0.0013 0.0007 'International Tables Vol C Tables 4.2.6.8 and 6.1.1.4'
F F 0.0171 0.0103 'International Tables Vol C Tables 4.2.6.8 and 6.1.1.4'
N N 0.0061 0.0033 'International Tables Vol C Tables 4.2.6.8 and 6.1.1.4'
O O 0.0106 0.0060 'International Tables Vol C Tables 4.2.6.8 and 6.1.1.4'

loop_
_geom_angle_atom_site_label_1
_geom_angle_atom_site_label_2
_geom_angle_atom_site_label_3
_geom_angle
B1 O1 H1O 111(3)
B1 O2 H2O 112(3)
C2 C1 C6 116.0(3)
C2 C1 B1 123.8(3)
C6 C1 B1 120.2(3)
C1 C2 C3 122.8(3)
C1 C2 C8 120.2(3)
C3 C2 C8 117.0(3)
C4 C3 C2 119.8(3)
C4 C3 H3 120.1
C2 C3 H3 120.1
C5 C4 C3 119.1(3)
C5 C4 H4 120.5
C3 C4 H4 120.5
C4 C5 C6 121.6(3)
C4 C5 H5 119.2
C6 C5 H5 119.2
C5 C6 C1 120.8(3)
C5 C6 C7 118.9(3)
C1 C6 C7 120.3(3)
F1 C7 F3 106.2(3)
F1 C7 F2 106.1(3)
F3 C7 F2 104.2(3)
F1 C7 C6 114.3(3)
F3 C7 C6 112.3(3)
F2 C7 C6 113.0(3)
F4 C8 F5 105.7(3)
F4 C8 F6 105.4(4)
F5 C8 F6 104.8(3)
F4 C8 C2 114.4(3)
F5 C8 C2 114.3(3)
F6 C8 C2 111.3(3)
O2 B1 O1 125.4(3)
O2 B1 C1 118.8(3)
O1 B1 C1 115.8(3)
C9 N1 C20 118.1(3)
C18 N2 C19 117.6(3)
N1 C9 C10 123.8(3)
N1 C9 H9 118.1
C10 C9 H9 118.1
C11 C10 C9 118.2(4)
C11 C10 H10 120.9
C9 C10 H10 120.9
C10 C11 C12 120.8(3)
C10 C11 H11 119.6
C12 C11 H11 119.6
C11 C12 C20 116.9(3)
C11 C12 C13 123.4(4)
C20 C12 C13 119.7(4)
C14 C13 C12 121.9(4)
C14 C13 H13 119.0
C12 C13 H13 119.0
C13 C14 C15 121.5(4)
C13 C14 H14 119.2
C15 C14 H14 119.2
C16 C15 C19 116.8(4)
C16 C15 C14 123.4(4)
C19 C15 C14 119.7(4)
C17 C16 C15 120.0(4)
C17 C16 H16 120.0
C15 C16 H16 120.0
C16 C17 C18 119.6(4)
C16 C17 H17 120.2
C18 C17 H17 120.2
N2 C18 C17 122.6(4)
N2 C18 H18 118.7
C17 C18 H18 118.7
N2 C19 C15 123.3(3)
N2 C19 C20 118.4(3)
C15 C19 C20 118.3(3)
N1 C20 C12 122.1(3)
N1 C20 C19 119.1(3)
C12 C20 C19 118.9(3)

loop_
_geom_bond_atom_site_label_1
_geom_bond_atom_site_label_2
_geom_bond_distance
F1 C7 1.324(4)
F2 C7 1.347(4)
F3 C7 1.339(4)
F4 C8 1.315(4)
F5 C8 1.326(4)
F6 C8 1.337(5)
O1 B1 1.341(4)
O1 H1O 0.89(5)
O2 B1 1.339(4)
O2 H2O 0.80(4)
C1 C2 1.387(4)
C1 C6 1.409(4)
C1 B1 1.609(5)
C2 C3 1.388(5)
C2 C8 1.494(5)
C3 C4 1.374(5)
C3 H3 0.9300
C4 C5 1.364(5)
C4 H4 0.9300
C5 C6 1.387(5)
C5 H5 0.9300
C6 C7 1.482(5)
N1 C9 1.335(4)
N1 C20 1.340(4)
N2 C18 1.330(4)
N2 C19 1.349(4)
C9 C10 1.387(5)
C9 H9 0.9300
C10 C11 1.345(5)
C10 H10 0.9300
C11 C12 1.408(5)
C11 H11 0.9300
C12 C20 1.416(4)
C12 C13 1.417(5)
C13 C14 1.311(6)
C13 H13 0.9300
C14 C15 1.445(6)
C14 H14 0.9300
C15 C16 1.402(6)
C15 C19 1.402(5)
C16 C17 1.342(6)
C16 H16 0.9300
C17 C18 1.397(6)
C17 H17 0.9300
C18 H18 0.9300
C19 C20 1.466(4)

loop_
_geom_torsion_atom_site_label_1
_geom_torsion_atom_site_label_2
_geom_torsion_atom_site_label_3
_geom_torsion_atom_site_label_4
_geom_torsion
C6 C1 C2 C3 -2.9(4)
B1 C1 C2 C3 173.8(3)
C6 C1 C2 C8 175.0(3)
B1 C1 C2 C8 -8.3(5)
C1 C2 C3 C4 2.0(5)
C8 C2 C3 C4 -176.0(3)
C2 C3 C4 C5 0.1(5)
C3 C4 C5 C6 -1.2(5)
C4 C5 C6 C1 0.2(5)
C4 C5 C6 C7 -178.1(3)
C2 C1 C6 C5 1.8(4)
B1 C1 C6 C5 -175.0(3)
C2 C1 C6 C7 -179.9(3)
B1 C1 C6 C7 3.3(4)
C5 C6 C7 F1 -146.6(3)
C1 C6 C7 F1 35.1(5)
C5 C6 C7 F3 -25.6(5)
C1 C6 C7 F3 156.1(3)
C5 C6 C7 F2 92.0(4)
C1 C6 C7 F2 -86.3(4)
C1 C2 C8 F4 34.6(5)
C3 C2 C8 F4 -147.3(3)
C1 C2 C8 F5 156.7(3)
C3 C2 C8 F5 -25.2(5)
C1 C2 C8 F6 -84.7(4)
C3 C2 C8 F6 93.3(4)
C2 C1 B1 O2 77.8(4)
C6 C1 B1 O2 -105.7(4)
C2 C1 B1 O1 -103.5(4)
C6 C1 B1 O1 73.0(4)
C20 N1 C9 C10 0.4(5)
N1 C9 C10 C11 2.1(5)
C9 C10 C11 C12 -2.6(5)
C10 C11 C12 C20 0.7(5)
C10 C11 C12 C13 -179.0(3)
C11 C12 C13 C14 178.9(4)
C20 C12 C13 C14 -0.8(6)
C12 C13 C14 C15 0.6(7)
C13 C14 C15 C16 -178.3(4)
C13 C14 C15 C19 -1.7(6)
C19 C15 C16 C17 1.1(6)
C14 C15 C16 C17 177.8(4)
C15 C16 C17 C18 -1.8(6)
C19 N2 C18 C17 -0.9(5)
C16 C17 C18 N2 1.8(6)
C18 N2 C19 C15 0.1(4)
C18 N2 C19 C20 -179.8(3)
C16 C15 C19 N2 -0.2(5)
C14 C15 C19 N2 -177.1(3)
C16 C15 C19 C20 179.7(3)
C14 C15 C19 C20 2.8(4)
C9 N1 C20 C12 -2.5(4)
C9 N1 C20 C19 177.2(3)
C11 C12 C20 N1 2.0(4)
C13 C12 C20 N1 -178.3(3)
C11 C12 C20 C19 -177.7(3)
C13 C12 C20 C19 2.0(4)
N2 C19 C20 N1 -2.8(4)
C15 C19 C20 N1 177.3(3)
N2 C19 C20 C12 176.9(2)
C15 C19 C20 C12 -3.0(4)
